data_1517978
loop_
_publ_author_name
'Jiang, Shi-Zhi'
'Lei, Ting'
'Wei, Kun'
'Yang, Yu-Rong'

_publ_section_title
;
 Collective total synthesis of tetracyclic diquinane lycopodium alkaloids
 (+)-paniculatine, (-)-magellanine, (+)-magellaninone and analogues
 thereof.
;
_journal_issue 21
_journal_name_full 'Organic letters'
_journal_page_first 5612
_journal_page_last 5615
_journal_paper_doi 10.1021/ol502679v
_journal_volume 16
_journal_year 2014
_chemical_absolute_configuration ad
_chemical_formula_moiety 'C23 H31 N O4 S'
_chemical_formula_sum 'C23 H31 N O4 S'
_chemical_formula_weight 417.55
_chemical_name_systematic
; 
 ? 
;
_space_group_IT_number 19
_symmetry_cell_setting orthorhombic
_symmetry_space_group_name_Hall 'P 2ac 2ab'
_symmetry_space_group_name_H-M 'P 21 21 21'
_atom_sites_solution_hydrogens geom
_atom_sites_solution_primary direct
_atom_sites_solution_secondary difmap
_audit_creation_method SHELXL-97
_cell_angle_alpha 90.00
_cell_angle_beta 90.00
_cell_angle_gamma 90.00
_cell_formula_units_Z 4
_cell_length_a 6.6647(7)
_cell_length_b 8.0882(8)
_cell_length_c 40.025(4)
_cell_measurement_reflns_used 9906
_cell_measurement_temperature 100(2)
_cell_measurement_theta_max 29.88
_cell_measurement_theta_min 2.72
_cell_volume 2157.6(4)
_computing_cell_refinement 'Bruker SAINT'
_computing_data_collection 'Bruker APEX2'
_computing_data_reduction 'Bruker SAINT'
_computing_molecular_graphics 'Bruker SHELXTL'
_computing_publication_material 'Bruker SHELXTL'
_computing_structure_refinement 'SHELXL-97 (Sheldrick, 2008)'
_computing_structure_solution 'SHELXS-97 (Sheldrick, 2008)'
_diffrn_ambient_temperature 100(2)
_diffrn_measured_fraction_theta_full 0.981
_diffrn_measured_fraction_theta_max 0.981
_diffrn_measurement_device_type 'Bruker APEX-II CCD'
_diffrn_measurement_method '\f and \w scans'
_diffrn_radiation_monochromator graphite
_diffrn_radiation_source 'fine-focus sealed tube'
_diffrn_radiation_type MoK\a
_diffrn_radiation_wavelength 0.71073
_diffrn_reflns_av_R_equivalents 0.0311
_diffrn_reflns_av_sigmaI/netI 0.0318
_diffrn_reflns_limit_h_max 8
_diffrn_reflns_limit_h_min -9
_diffrn_reflns_limit_k_max 10
_diffrn_reflns_limit_k_min -11
_diffrn_reflns_limit_l_max 54
_diffrn_reflns_limit_l_min -56
_diffrn_reflns_number 22755
_diffrn_reflns_theta_full 30.03
_diffrn_reflns_theta_max 30.03
_diffrn_reflns_theta_min 1.02
_exptl_absorpt_coefficient_mu 0.179
_exptl_absorpt_correction_T_max 0.9893
_exptl_absorpt_correction_T_min 0.8804
_exptl_absorpt_correction_type multi-scan
_exptl_absorpt_process_details sadabs
_exptl_crystal_colour colourless
_exptl_crystal_density_diffrn 1.285
_exptl_crystal_density_method 'not measured'
_exptl_crystal_description prism
_exptl_crystal_F_000 896
_exptl_crystal_size_max 0.73
_exptl_crystal_size_mid 0.53
_exptl_crystal_size_min 0.06
_refine_diff_density_max 0.385
_refine_diff_density_min -0.326
_refine_diff_density_rms 0.053
_refine_ls_abs_structure_details 'Flack H D (1983), Acta Cryst. A39, 876-881'
_refine_ls_abs_structure_Flack 0.03(6)
_refine_ls_extinction_method none
_refine_ls_goodness_of_fit_ref 1.107
_refine_ls_hydrogen_treatment constr
_refine_ls_matrix_type full
_refine_ls_number_parameters 265
_refine_ls_number_reflns 6101
_refine_ls_number_restraints 0
_refine_ls_restrained_S_all 1.107
_refine_ls_R_factor_all 0.0403
_refine_ls_R_factor_gt 0.0370
_refine_ls_shift/su_max 0.002
_refine_ls_shift/su_mean 0.000
_refine_ls_structure_factor_coef Fsqd
_refine_ls_weighting_details 'calc w=1/[\s^2^(Fo^2^)+(0.0374P)^2^+0.7284P] where P=(Fo^2^+2Fc^2^)/3'
_refine_ls_weighting_scheme calc
_refine_ls_wR_factor_gt 0.0861
_refine_ls_wR_factor_ref 0.0891
_reflns_number_gt 5779
_reflns_number_total 6101
_reflns_threshold_expression >2sigma(I)
_cod_data_source_file ol502679v_si_002.cif
_cod_data_source_block mo_ajsz1_0m
_cod_depositor_comments
;
The following automatic conversions were performed:

'_symmetry_cell_setting' value 'Orthorhombic' changed to
'orthorhombic' according to
/home/saulius/struct/COD-crude-data--automatic-downloads/rss-feeds/ACS/lib/dictionaries/cif_core.dic
dictionary named 'cif_core.dic' version 2.4.2 from 2011-04-26.

Automatic conversion script
Id: cif_fix_values 2827 2014-09-09 07:05:25Z andrius 

 Adding full bibliography for 1517976--1517978.cif.
;
_cod_database_code 1517978

loop_
_symmetry_equiv_pos_as_xyz
'x, y, z'
'x+1/2, -y+1/2, -z'
'-x, y+1/2, -z+1/2'
'-x+1/2, -y, z+1/2'

loop_
_atom_site_label
_atom_site_type_symbol
_atom_site_fract_x
_atom_site_fract_y
_atom_site_fract_z
_atom_site_U_iso_or_equiv
_atom_site_adp_type
_atom_site_occupancy
_atom_site_symmetry_multiplicity
_atom_site_calc_flag
_atom_site_refinement_flags
S1 S 0.43880(6) 0.63522(5) 0.821093(8) 0.01588(8) Uani 1 1 d .
O1 O -0.39525(17) 0.28891(14) 0.94501(3) 0.0178(2) Uani 1 1 d .
H1 H -0.3527 0.2252 0.9600 0.027 Uiso 1 1 calc R
O2 O 0.21321(18) 0.45249(15) 1.00759(3) 0.0206(2) Uani 1 1 d .
O3 O 0.65290(18) 0.62038(15) 0.81925(3) 0.0231(2) Uani 1 1 d .
O4 O 0.3504(2) 0.78118(14) 0.83529(3) 0.0222(2) Uani 1 1 d .
N1 N 0.3582(2) 0.47904(15) 0.84324(3) 0.0140(2) Uani 1 1 d .
C23 C 0.0708(2) 0.64956(18) 0.96849(3) 0.0148(3) Uani 1 1 d .
H23A H 0.1876 0.7250 0.9695 0.018 Uiso 1 1 calc R
H23B H -0.0404 0.6977 0.9817 0.018 Uiso 1 1 calc R
C1 C 0.1016(3) 0.5354(2) 0.68176(4) 0.0274(4) Uani 1 1 d .
H1A H -0.0435 0.5168 0.6830 0.041 Uiso 1 1 calc R
H1B H 0.1663 0.4390 0.6716 0.041 Uiso 1 1 calc R
H1C H 0.1285 0.6336 0.6681 0.041 Uiso 1 1 calc R
C2 C 0.1841(3) 0.5615(2) 0.71652(4) 0.0197(3) Uani 1 1 d .
C3 C 0.0702(3) 0.6364(2) 0.74139(4) 0.0236(3) Uani 1 1 d .
H3 H -0.0628 0.6710 0.7365 0.028 Uiso 1 1 calc R
C4 C 0.1465(3) 0.6618(2) 0.77327(4) 0.0211(3) Uani 1 1 d .
H4 H 0.0669 0.7130 0.7900 0.025 Uiso 1 1 calc R
C5 C 0.3423(2) 0.61091(18) 0.78030(3) 0.0149(3) Uani 1 1 d .
C6 C 0.1458(2) 0.48317(19) 0.85360(4) 0.0159(3) Uani 1 1 d .
H6A H 0.0586 0.4705 0.8337 0.019 Uiso 1 1 calc R
H6B H 0.1154 0.5912 0.8641 0.019 Uiso 1 1 calc R
C7 C 0.1028(2) 0.34552(18) 0.87823(3) 0.0136(3) Uani 1 1 d .
C8 C -0.0926(2) 0.35850(19) 0.89730(3) 0.0143(3) Uani 1 1 d .
H8A H -0.1478 0.2457 0.9000 0.017 Uiso 1 1 calc R
H8B H -0.1889 0.4217 0.8835 0.017 Uiso 1 1 calc R
C9 C -0.0823(2) 0.44090(18) 0.93231(3) 0.0118(3) Uani 1 1 d .
C10 C 0.0055(2) 0.62024(19) 0.93199(3) 0.0125(3) Uani 1 1 d .
H10 H 0.1292 0.6192 0.9178 0.015 Uiso 1 1 calc R
C11 C -0.1362(2) 0.75144(19) 0.91783(3) 0.0149(3) Uani 1 1 d .
H11A H -0.1503 0.7341 0.8935 0.018 Uiso 1 1 calc R
H11B H -0.0763 0.8621 0.9213 0.018 Uiso 1 1 calc R
C12 C -0.3445(2) 0.74739(18) 0.93392(4) 0.0149(3) Uani 1 1 d .
H12 H -0.3293 0.7749 0.9581 0.018 Uiso 1 1 calc R
C13 C -0.4837(2) 0.8754(2) 0.91815(4) 0.0207(3) Uani 1 1 d .
H13A H -0.5028 0.8494 0.8944 0.031 Uiso 1 1 calc R
H13B H -0.4240 0.9856 0.9203 0.031 Uiso 1 1 calc R
H13C H -0.6138 0.8734 0.9296 0.031 Uiso 1 1 calc R
C14 C 0.4590(2) 0.53556(19) 0.75603(4) 0.0179(3) Uani 1 1 d .
H14 H 0.5917 0.5005 0.7610 0.022 Uiso 1 1 calc R
C15 C 0.3791(3) 0.5118(2) 0.72415(4) 0.0191(3) Uani 1 1 d .
H15 H 0.4589 0.4610 0.7074 0.023 Uiso 1 1 calc R
C16 C -0.4309(2) 0.57299(18) 0.93126(4) 0.0161(3) Uani 1 1 d .
H16A H -0.5646 0.5704 0.9420 0.019 Uiso 1 1 calc R
H16B H -0.4488 0.5444 0.9074 0.019 Uiso 1 1 calc R
C17 C -0.2965(2) 0.44473(19) 0.94766(4) 0.0136(3) Uani 1 1 d .
H17 H -0.2841 0.4729 0.9719 0.016 Uiso 1 1 calc R
C18 C 0.1260(2) 0.47843(19) 0.98146(3) 0.0147(3) Uani 1 1 d .
C19 C 0.0610(2) 0.34982(18) 0.95634(3) 0.0143(3) Uani 1 1 d .
H19A H -0.0089 0.2573 0.9676 0.017 Uiso 1 1 calc R
H19B H 0.1783 0.3054 0.9441 0.017 Uiso 1 1 calc R
C20 C 0.2243(2) 0.21553(19) 0.88083(3) 0.0141(3) Uani 1 1 d .
H20 H 0.1887 0.1308 0.8962 0.017 Uiso 1 1 calc R
C21 C 0.4141(2) 0.19438(18) 0.86105(4) 0.0157(3) Uani 1 1 d .
H21A H 0.4225 0.0793 0.8527 0.019 Uiso 1 1 calc R
H21B H 0.5311 0.2144 0.8757 0.019 Uiso 1 1 calc R
C22 C 0.4211(3) 0.31311(18) 0.83169(3) 0.0158(3) Uani 1 1 d .
H22A H 0.5590 0.3182 0.8226 0.019 Uiso 1 1 calc R
H22B H 0.3301 0.2742 0.8138 0.019 Uiso 1 1 calc R

loop_
_atom_site_aniso_label
_atom_site_aniso_U_11
_atom_site_aniso_U_22
_atom_site_aniso_U_33
_atom_site_aniso_U_23
_atom_site_aniso_U_13
_atom_site_aniso_U_12
S1 0.02091(17) 0.01276(16) 0.01397(14) 0.00053(12) 0.00023(14) -0.00264(15)
O1 0.0161(6) 0.0137(5) 0.0236(5) 0.0042(4) -0.0001(4) -0.0042(4)
O2 0.0259(6) 0.0208(6) 0.0149(5) 0.0012(4) -0.0056(4) 0.0018(5)
O3 0.0219(6) 0.0247(6) 0.0226(5) 0.0024(5) -0.0018(5) -0.0075(5)
O4 0.0364(7) 0.0129(5) 0.0173(5) -0.0012(4) 0.0017(5) -0.0022(5)
N1 0.0185(6) 0.0107(6) 0.0129(5) 0.0009(4) 0.0031(5) 0.0002(5)
C23 0.0160(7) 0.0125(6) 0.0158(6) 0.0007(5) -0.0015(5) -0.0005(6)
C1 0.0336(10) 0.0290(9) 0.0195(7) 0.0041(6) -0.0068(7) -0.0026(8)
C2 0.0266(8) 0.0159(7) 0.0165(6) 0.0039(5) -0.0021(6) -0.0036(7)
C3 0.0201(7) 0.0294(8) 0.0213(7) 0.0049(6) -0.0008(6) 0.0046(8)
C4 0.0227(8) 0.0216(8) 0.0190(7) 0.0019(6) 0.0042(6) 0.0061(7)
C5 0.0197(7) 0.0120(7) 0.0129(6) 0.0014(5) 0.0013(5) -0.0012(6)
C6 0.0174(7) 0.0145(7) 0.0158(6) 0.0013(5) 0.0024(5) 0.0035(6)
C7 0.0150(7) 0.0138(7) 0.0119(5) -0.0008(5) -0.0003(5) -0.0023(5)
C8 0.0116(7) 0.0154(7) 0.0159(6) -0.0006(5) -0.0008(5) -0.0009(6)
C9 0.0109(6) 0.0119(6) 0.0126(5) 0.0004(5) -0.0002(5) -0.0003(5)
C10 0.0117(6) 0.0126(7) 0.0130(5) 0.0017(5) -0.0010(4) -0.0023(5)
C11 0.0173(7) 0.0119(6) 0.0155(6) 0.0031(5) -0.0020(5) -0.0010(6)
C12 0.0168(7) 0.0122(7) 0.0156(6) 0.0006(5) -0.0024(5) 0.0011(6)
C13 0.0214(8) 0.0168(7) 0.0240(7) 0.0024(6) -0.0040(6) 0.0040(6)
C14 0.0175(7) 0.0175(7) 0.0188(6) 0.0013(5) 0.0011(6) 0.0013(6)
C15 0.0257(8) 0.0166(7) 0.0151(6) 0.0007(5) 0.0028(6) 0.0020(6)
C16 0.0136(7) 0.0151(7) 0.0197(6) 0.0013(5) 0.0006(6) 0.0007(6)
C17 0.0121(6) 0.0124(7) 0.0162(6) 0.0016(5) 0.0018(5) -0.0021(6)
C18 0.0126(6) 0.0169(7) 0.0146(6) 0.0007(5) 0.0018(5) 0.0002(6)
C19 0.0148(6) 0.0126(6) 0.0154(5) 0.0013(5) -0.0004(5) 0.0007(6)
C20 0.0171(7) 0.0117(7) 0.0136(6) 0.0002(5) 0.0002(5) -0.0030(6)
C21 0.0173(7) 0.0116(6) 0.0183(6) 0.0005(5) 0.0001(5) 0.0025(6)
C22 0.0192(7) 0.0127(6) 0.0155(6) -0.0011(5) 0.0030(5) 0.0025(6)

loop_
_atom_type_symbol
_atom_type_description
_atom_type_scat_dispersion_real
_atom_type_scat_dispersion_imag
_atom_type_scat_source
C C 0.0033 0.0016 'International Tables Vol C Tables 4.2.6.8 and 6.1.1.4'
H H 0.0000 0.0000 'International Tables Vol C Tables 4.2.6.8 and 6.1.1.4'
N N 0.0061 0.0033 'International Tables Vol C Tables 4.2.6.8 and 6.1.1.4'
O O 0.0106 0.0060 'International Tables Vol C Tables 4.2.6.8 and 6.1.1.4'
S S 0.1246 0.1234 'International Tables Vol C Tables 4.2.6.8 and 6.1.1.4'

loop_
_geom_angle_atom_site_label_1
_geom_angle_atom_site_label_2
_geom_angle_atom_site_label_3
_geom_angle
O3 S1 O4 119.82(8)
O3 S1 N1 106.88(7)
O4 S1 N1 106.61(7)
O3 S1 C5 107.79(7)
O4 S1 C5 107.93(7)
N1 S1 C5 107.20(7)
C17 O1 H1 109.5
C6 N1 C22 112.35(12)
C6 N1 S1 116.77(10)
C22 N1 S1 115.99(9)
C18 C23 C10 104.54(12)
C18 C23 H23A 110.8
C10 C23 H23A 110.8
C18 C23 H23B 110.8
C10 C23 H23B 110.8
H23A C23 H23B 108.9
C2 C1 H1A 109.5
C2 C1 H1B 109.5
H1A C1 H1B 109.5
C2 C1 H1C 109.5
H1A C1 H1C 109.5
H1B C1 H1C 109.5
C3 C2 C15 118.53(14)
C3 C2 C1 121.40(16)
C15 C2 C1 120.07(15)
C4 C3 C2 121.45(16)
C4 C3 H3 119.3
C2 C3 H3 119.3
C3 C4 C5 118.94(15)
C3 C4 H4 120.5
C5 C4 H4 120.5
C14 C5 C4 120.82(14)
C14 C5 S1 119.54(12)
C4 C5 S1 119.59(11)
N1 C6 C7 110.36(12)
N1 C6 H6A 109.6
C7 C6 H6A 109.6
N1 C6 H6B 109.6
C7 C6 H6B 109.6
H6A C6 H6B 108.1
C20 C7 C8 122.61(14)
C20 C7 C6 121.09(13)
C8 C7 C6 116.13(13)
C7 C8 C9 116.53(12)
C7 C8 H8A 108.2
C9 C8 H8A 108.2
C7 C8 H8B 108.2
C9 C8 H8B 108.2
H8A C8 H8B 107.3
C19 C9 C8 112.65(12)
C19 C9 C17 109.38(11)
C8 C9 C17 108.93(12)
C19 C9 C10 102.49(11)
C8 C9 C10 114.02(11)
C17 C9 C10 109.17(11)
C11 C10 C23 114.74(12)
C11 C10 C9 114.54(12)
C23 C10 C9 103.90(11)
C11 C10 H10 107.8
C23 C10 H10 107.8
C9 C10 H10 107.8
C10 C11 C12 112.90(12)
C10 C11 H11A 109.0
C12 C11 H11A 109.0
C10 C11 H11B 109.0
C12 C11 H11B 109.0
H11A C11 H11B 107.8
C13 C12 C16 111.60(13)
C13 C12 C11 111.26(12)
C16 C12 C11 109.41(12)
C13 C12 H12 108.1
C16 C12 H12 108.1
C11 C12 H12 108.1
C12 C13 H13A 109.5
C12 C13 H13B 109.5
H13A C13 H13B 109.5
C12 C13 H13C 109.5
H13A C13 H13C 109.5
H13B C13 H13C 109.5
C5 C14 C15 119.18(15)
C5 C14 H14 120.4
C15 C14 H14 120.4
C2 C15 C14 121.08(15)
C2 C15 H15 119.5
C14 C15 H15 119.5
C17 C16 C12 112.20(13)
C17 C16 H16A 109.2
C12 C16 H16A 109.2
C17 C16 H16B 109.2
C12 C16 H16B 109.2
H16A C16 H16B 107.9
O1 C17 C16 107.40(12)
O1 C17 C9 112.15(12)
C16 C17 C9 112.60(12)
O1 C17 H17 108.2
C16 C17 H17 108.2
C9 C17 H17 108.2
O2 C18 C19 126.26(14)
O2 C18 C23 124.46(14)
C19 C18 C23 109.25(12)
C18 C19 C9 105.29(12)
C18 C19 H19A 110.7
C9 C19 H19A 110.7
C18 C19 H19B 110.7
C9 C19 H19B 110.7
H19A C19 H19B 108.8
C7 C20 C21 124.13(13)
C7 C20 H20 117.9
C21 C20 H20 117.9
C20 C21 C22 111.21(12)
C20 C21 H21A 109.4
C22 C21 H21A 109.4
C20 C21 H21B 109.4
C22 C21 H21B 109.4
H21A C21 H21B 108.0
N1 C22 C21 108.85(11)
N1 C22 H22A 109.9
C21 C22 H22A 109.9
N1 C22 H22B 109.9
C21 C22 H22B 109.9
H22A C22 H22B 108.3

loop_
_geom_bond_atom_site_label_1
_geom_bond_atom_site_label_2
_geom_bond_distance
S1 O3 1.4339(13)
S1 O4 1.4365(12)
S1 N1 1.6341(13)
S1 C5 1.7656(15)
O1 C17 1.4258(18)
O1 H1 0.8400
O2 C18 1.2148(18)
N1 C6 1.475(2)
N1 C22 1.4801(19)
C23 C18 1.523(2)
C23 C10 1.5425(19)
C23 H23A 0.9900
C23 H23B 0.9900
C1 C2 1.511(2)
C1 H1A 0.9800
C1 H1B 0.9800
C1 H1C 0.9800
C2 C3 1.391(2)
C2 C15 1.394(2)
C3 C4 1.389(2)
C3 H3 0.9500
C4 C5 1.397(2)
C4 H4 0.9500
C5 C14 1.386(2)
C6 C7 1.515(2)
C6 H6A 0.9900
C6 H6B 0.9900
C7 C20 1.331(2)
C7 C8 1.513(2)
C8 C9 1.5536(19)
C8 H8A 0.9900
C8 H8B 0.9900
C9 C19 1.543(2)
C9 C17 1.554(2)
C9 C10 1.564(2)
C10 C11 1.530(2)
C10 H10 1.0000
C11 C12 1.530(2)
C11 H11A 0.9900
C11 H11B 0.9900
C12 C13 1.527(2)
C12 C16 1.527(2)
C12 H12 1.0000
C13 H13A 0.9800
C13 H13B 0.9800
C13 H13C 0.9800
C14 C15 1.396(2)
C14 H14 0.9500
C15 H15 0.9500
C16 C17 1.520(2)
C16 H16A 0.9900
C16 H16B 0.9900
C17 H17 1.0000
C18 C19 1.510(2)
C19 H19A 0.9900
C19 H19B 0.9900
C20 C21 1.502(2)
C20 H20 0.9500
C21 C22 1.518(2)
C21 H21A 0.9900
C21 H21B 0.9900
C22 H22A 0.9900
C22 H22B 0.9900

loop_
_geom_hbond_atom_site_label_D
_geom_hbond_atom_site_label_H
_geom_hbond_atom_site_label_A
_geom_hbond_distance_DH
_geom_hbond_distance_HA
_geom_hbond_distance_DA
_geom_hbond_angle_DHA
_geom_hbond_site_symmetry_A
O1 H1 O2 0.84 1.99 2.8167(16) 170.2 2_457

loop_
_geom_torsion_atom_site_label_1
_geom_torsion_atom_site_label_2
_geom_torsion_atom_site_label_3
_geom_torsion_atom_site_label_4
_geom_torsion
O3 S1 N1 C6 169.61(10)
O4 S1 N1 C6 40.36(12)
C5 S1 N1 C6 -75.03(12)
O3 S1 N1 C22 -54.35(13)
O4 S1 N1 C22 176.39(11)
C5 S1 N1 C22 61.00(13)
C15 C2 C3 C4 -0.1(3)
C1 C2 C3 C4 -179.40(16)
C2 C3 C4 C5 0.1(3)
C3 C4 C5 C14 -0.3(2)
C3 C4 C5 S1 -177.68(13)
O3 S1 C5 C14 19.29(15)
O4 S1 C5 C14 150.04(13)
N1 S1 C5 C14 -95.46(13)
O3 S1 C5 C4 -163.28(13)
O4 S1 C5 C4 -32.54(15)
N1 S1 C5 C4 81.97(14)
C22 N1 C6 C7 51.33(15)
S1 N1 C6 C7 -171.10(10)
N1 C6 C7 C20 -18.97(19)
N1 C6 C7 C8 165.76(12)
C20 C7 C8 C9 90.04(18)
C6 C7 C8 C9 -94.77(15)
C7 C8 C9 C19 -59.13(17)
C7 C8 C9 C17 179.32(12)
C7 C8 C9 C10 57.12(17)
C18 C23 C10 C11 155.63(12)
C18 C23 C10 C9 29.82(14)
C19 C9 C10 C11 -164.27(11)
C8 C9 C10 C11 73.69(15)
C17 C9 C10 C11 -48.37(15)
C19 C9 C10 C23 -38.33(14)
C8 C9 C10 C23 -160.36(12)
C17 C9 C10 C23 77.57(13)
C23 C10 C11 C12 -68.80(16)
C9 C10 C11 C12 51.28(16)
C10 C11 C12 C13 -177.74(12)
C10 C11 C12 C16 -53.96(16)
C4 C5 C14 C15 0.5(2)
S1 C5 C14 C15 177.87(12)
C3 C2 C15 C14 0.3(2)
C1 C2 C15 C14 179.60(15)
C5 C14 C15 C2 -0.5(2)
C13 C12 C16 C17 -178.50(12)
C11 C12 C16 C17 57.92(15)
C12 C16 C17 O1 177.48(12)
C12 C16 C17 C9 -58.58(16)
C19 C9 C17 O1 -75.76(14)
C8 C9 C17 O1 47.75(15)
C10 C9 C17 O1 172.83(11)
C19 C9 C17 C16 162.97(12)
C8 C9 C17 C16 -73.52(15)
C10 C9 C17 C16 51.56(15)
C10 C23 C18 O2 168.36(15)
C10 C23 C18 C19 -9.97(16)
O2 C18 C19 C9 167.51(15)
C23 C18 C19 C9 -14.19(16)
C8 C9 C19 C18 155.07(12)
C17 C9 C19 C18 -83.64(14)
C10 C9 C19 C18 32.11(14)
C8 C7 C20 C21 176.83(13)
C6 C7 C20 C21 1.9(2)
C7 C20 C21 C22 -15.3(2)
C6 N1 C22 C21 -66.05(16)
S1 N1 C22 C21 156.03(11)
C20 C21 C22 N1 45.05(17)
